data_4500152
loop_
_publ_author_name
'Ma, Lu-Fang'
'Li, Xiu-Qin'
'Meng, Qing-Lei'
'Wang, Li-Ya'
'Du, Miao'
'Hou, Hong-Wei'

_publ_section_title
;
 Significant Positional Isomeric Effect on Structural Assemblies of Zn(II)
 and Cd(II) Coordination Polymers Based on Bromoisophthalic Acids and
 Various Dipyridyl-Type Coligands
;
_journal_issue 1
_journal_name_full 'Crystal Growth &amp; Design'
_journal_page_first 175
_journal_paper_doi 10.1021/cg101123y
_journal_volume 11
_journal_year 2011
_chemical_formula_sum 'C26 H20 Br2 N2 O11 Zn2'
_chemical_formula_weight 827.00
_chemical_name_systematic
;

 ?

;
_space_group_IT_number 15
_symmetry_cell_setting monoclinic
_symmetry_space_group_name_Hall '-C 2yc'
_symmetry_space_group_name_H-M 'C 1 2/c 1'
_atom_sites_solution_hydrogens geom
_atom_sites_solution_primary direct
_atom_sites_solution_secondary difmap
_audit_creation_method SHELXL-97
_cell_angle_alpha 90.00
_cell_angle_beta 115.0090(10)
_cell_angle_gamma 90.00
_cell_formula_units_Z 4
_cell_length_a 20.5194(19)
_cell_length_b 8.6326(8)
_cell_length_c 17.3333(16)
_cell_measurement_reflns_used 5249
_cell_measurement_temperature 296(2)
_cell_measurement_theta_max 28.11
_cell_measurement_theta_min 2.59
_cell_volume 2782.5(4)
_computing_cell_refinement 'Bruker SMART'
_computing_data_collection 'Bruker SMART'
_computing_data_reduction 'Bruker SAINT'
_computing_molecular_graphics 'Bruker SHELXTL'
_computing_publication_material 'Bruker SHELXTL'
_computing_structure_refinement 'SHELXL-97 (Sheldrick, 1997)'
_computing_structure_solution 'SHELXS-97 (Sheldrick, 1990)'
_diffrn_ambient_temperature 296(2)
_diffrn_measured_fraction_theta_full 0.996
_diffrn_measured_fraction_theta_max 0.996
_diffrn_measurement_device_type 'CCD area detector'
_diffrn_measurement_method 'phi and omega scans'
_diffrn_radiation_monochromator graphite
_diffrn_radiation_source 'fine-focus sealed tube'
_diffrn_radiation_type MoK\a
_diffrn_radiation_wavelength 0.71073
_diffrn_reflns_av_R_equivalents 0.0175
_diffrn_reflns_av_sigmaI/netI 0.0154
_diffrn_reflns_limit_h_max 24
_diffrn_reflns_limit_h_min -24
_diffrn_reflns_limit_k_max 10
_diffrn_reflns_limit_k_min -10
_diffrn_reflns_limit_l_max 20
_diffrn_reflns_limit_l_min -20
_diffrn_reflns_number 10312
_diffrn_reflns_theta_full 25.50
_diffrn_reflns_theta_max 25.50
_diffrn_reflns_theta_min 2.59
_diffrn_standards_decay_% 0
_diffrn_standards_interval_count 0
_diffrn_standards_interval_time 0
_diffrn_standards_number 0
_exptl_absorpt_coefficient_mu 4.662
_exptl_absorpt_correction_T_max 0.4875
_exptl_absorpt_correction_T_min 0.3353
_exptl_absorpt_correction_type multi-scan
_exptl_absorpt_process_details sadabs
_exptl_crystal_colour colourless
_exptl_crystal_density_diffrn 1.974
_exptl_crystal_density_method 'not measured'
_exptl_crystal_description block
_exptl_crystal_F_000 1632
_exptl_crystal_size_max 0.30
_exptl_crystal_size_mid 0.27
_exptl_crystal_size_min 0.18
_refine_diff_density_max 0.841
_refine_diff_density_min -0.896
_refine_diff_density_rms 0.068
_refine_ls_extinction_method none
_refine_ls_goodness_of_fit_ref 1.036
_refine_ls_hydrogen_treatment constr
_refine_ls_matrix_type full
_refine_ls_number_parameters 195
_refine_ls_number_reflns 2587
_refine_ls_number_restraints 0
_refine_ls_restrained_S_all 1.036
_refine_ls_R_factor_all 0.0304
_refine_ls_R_factor_gt 0.0261
_refine_ls_shift/su_max 0.001
_refine_ls_shift/su_mean 0.000
_refine_ls_structure_factor_coef Fsqd
_refine_ls_weighting_details 'calc w=1/[\s^2^(Fo^2^)+(0.0255P)^2^+9.2334P] where P=(Fo^2^+2Fc^2^)/3'
_refine_ls_weighting_scheme calc
_refine_ls_wR_factor_gt 0.0607
_refine_ls_wR_factor_ref 0.0629
_reflns_number_gt 2332
_reflns_number_total 2587
_reflns_threshold_expression >2sigma(I)
_cod_data_source_file cg101123y_si_003.cif
_cod_data_source_block a
_cod_depositor_comments
;
The following automatic conversions were performed:

'_symmetry_cell_setting' value 'Monoclinic' changed to 'monoclinic'
according to /home/saulius/struct/CIF-dictionaries/cif_core.dic
dictionary named 'cif_core.dic' version 2.4.1 from 2010-06-29.

Automatic conversion script
Id: cif_fix_values 1715 2011-07-08 13:25:40Z adriana 
;
_cod_original_sg_symbol_H-M C2/c
_cod_database_code 4500152

loop_
_symmetry_equiv_pos_as_xyz
'x, y, z'
'-x, y, -z+1/2'
'x+1/2, y+1/2, z'
'-x+1/2, y+1/2, -z+1/2'
'-x, -y, -z'
'x, -y, z-1/2'
'-x+1/2, -y+1/2, -z'
'x+1/2, -y+1/2, z-1/2'

loop_
_atom_site_label
_atom_site_type_symbol
_atom_site_fract_x
_atom_site_fract_y
_atom_site_fract_z
_atom_site_U_iso_or_equiv
_atom_site_adp_type
_atom_site_occupancy
_atom_site_symmetry_multiplicity
_atom_site_calc_flag
_atom_site_refinement_flags
Zn1 Zn 0.249609(18) 0.34934(4) 0.16254(2) 0.03201(11) Uani 1 1 d .
Br1 Br 0.504355(17) 0.94754(4) 0.144089(19) 0.04313(11) Uani 1 1 d .
O1 O 0.31103(11) 0.5164(2) 0.15124(12) 0.0319(5) Uani 1 1 d .
O2 O 0.24643(11) 0.4409(2) 0.01942(13) 0.0342(5) Uani 1 1 d .
O3 O 0.28366(11) 0.6882(2) -0.21522(11) 0.0311(4) Uani 1 1 d .
O4 O 0.31768(13) 0.9371(2) -0.19618(13) 0.0414(5) Uani 1 1 d .
O5 O 0.31347(12) 0.1621(3) 0.14834(13) 0.0393(5) Uani 1 1 d .
H1W H 0.3187 0.0952 0.1841 0.059 Uiso 1 1 calc R
H2W H 0.2909 0.1224 0.0993 0.059 Uiso 1 1 d R
N1 N 0.15491(11) 0.2360(3) 0.10104(14) 0.0244(5) Uani 1 1 d .
C1 C 0.33243(14) 0.6418(3) 0.04182(17) 0.0229(5) Uani 1 1 d .
C2 C 0.30921(14) 0.6662(3) -0.04489(16) 0.0224(5) Uani 1 1 d .
H2 H 0.2717 0.6068 -0.0832 0.027 Uiso 1 1 calc R
C3 C 0.34094(13) 0.7775(3) -0.07531(16) 0.0209(5) Uani 1 1 d .
C4 C 0.39832(14) 0.8640(3) -0.01822(16) 0.0246(6) Uani 1 1 d .
H4 H 0.4199 0.9398 -0.0377 0.029 Uiso 1 1 calc R
C5 C 0.42269(14) 0.8351(3) 0.06813(16) 0.0256(6) Uani 1 1 d .
C6 C 0.39025(14) 0.7266(3) 0.09951(16) 0.0253(6) Uani 1 1 d .
H6A H 0.4067 0.7108 0.1578 0.030 Uiso 1 1 calc R
C7 C 0.29412(15) 0.5247(3) 0.07180(17) 0.0252(6) Uani 1 1 d .
C8 C 0.31279(14) 0.8048(3) -0.16939(16) 0.0238(5) Uani 1 1 d .
C9 C 0.11778(15) 0.2349(3) 0.01615(17) 0.0291(6) Uani 1 1 d .
H9 H 0.1337 0.2970 -0.0163 0.035 Uiso 1 1 calc R
C10 C 0.05726(15) 0.1460(3) -0.02507(17) 0.0298(6) Uani 1 1 d .
H10 H 0.0330 0.1496 -0.0841 0.036 Uiso 1 1 calc R
C11 C 0.03204(13) 0.0504(3) 0.02139(17) 0.0223(5) Uani 1 1 d .
C12 C 0.07082(15) 0.0538(3) 0.10956(18) 0.0313(6) Uani 1 1 d .
H12 H 0.0562 -0.0069 0.1437 0.038 Uiso 1 1 calc R
C13 C 0.13065(15) 0.1468(3) 0.14635(17) 0.0307(6) Uani 1 1 d .
H13 H 0.1553 0.1475 0.2054 0.037 Uiso 1 1 calc R
O6 O 0.0378(4) 0.8401(9) 0.2632(5) 0.101(2) Uiso 0.50 1 d P
H4W H 0.0094 0.7637 0.2544 0.151 Uiso 0.50 1 d PR
H3W H 0.0662 0.8006 0.2445 0.151 Uiso 0.50 1 d PR

loop_
_atom_site_aniso_label
_atom_site_aniso_U_11
_atom_site_aniso_U_22
_atom_site_aniso_U_33
_atom_site_aniso_U_23
_atom_site_aniso_U_13
_atom_site_aniso_U_12
Zn1 0.03176(19) 0.0369(2) 0.02006(17) 0.00478(13) 0.00386(14) -0.01620(15)
Br1 0.04270(19) 0.0547(2) 0.02525(16) -0.00508(13) 0.00779(13) -0.02557(15)
O1 0.0441(12) 0.0311(11) 0.0259(10) 0.0001(8) 0.0200(9) -0.0103(9)
O2 0.0385(11) 0.0338(11) 0.0329(11) -0.0037(9) 0.0175(9) -0.0147(9)
O3 0.0445(12) 0.0260(10) 0.0194(9) -0.0027(8) 0.0102(9) -0.0048(9)
O4 0.0635(15) 0.0308(12) 0.0238(10) 0.0026(9) 0.0125(10) -0.0136(10)
O5 0.0445(13) 0.0439(13) 0.0293(11) -0.0033(9) 0.0155(10) -0.0039(10)
N1 0.0232(11) 0.0236(11) 0.0242(11) -0.0025(9) 0.0080(9) -0.0047(9)
C1 0.0264(13) 0.0212(13) 0.0253(13) 0.0009(10) 0.0148(11) 0.0006(11)
C2 0.0236(13) 0.0206(13) 0.0222(13) -0.0025(10) 0.0090(11) -0.0022(10)
C3 0.0236(13) 0.0204(12) 0.0201(12) -0.0004(10) 0.0105(10) 0.0006(10)
C4 0.0297(14) 0.0241(14) 0.0236(13) 0.0004(11) 0.0148(11) -0.0046(11)
C5 0.0258(14) 0.0283(14) 0.0216(13) -0.0046(11) 0.0091(11) -0.0067(11)
C6 0.0285(14) 0.0296(14) 0.0186(12) 0.0011(11) 0.0107(11) -0.0029(11)
C7 0.0289(14) 0.0225(13) 0.0288(15) 0.0006(11) 0.0167(12) -0.0006(11)
C8 0.0259(13) 0.0236(14) 0.0216(13) 0.0003(10) 0.0097(11) -0.0003(11)
C9 0.0300(15) 0.0315(15) 0.0243(14) 0.0004(12) 0.0101(12) -0.0092(12)
C10 0.0304(14) 0.0338(16) 0.0208(13) 0.0003(11) 0.0066(11) -0.0074(12)
C11 0.0193(12) 0.0205(13) 0.0258(13) 0.0005(10) 0.0081(11) 0.0010(10)
C12 0.0318(15) 0.0346(16) 0.0266(14) 0.0038(12) 0.0114(12) -0.0108(12)
C13 0.0305(15) 0.0359(16) 0.0216(14) 0.0017(12) 0.0071(12) -0.0080(13)

loop_
_atom_type_symbol
_atom_type_description
_atom_type_scat_dispersion_real
_atom_type_scat_dispersion_imag
_atom_type_scat_source
C C 0.0033 0.0016 'International Tables Vol C Tables 4.2.6.8 and 6.1.1.4'
H H 0.0000 0.0000 'International Tables Vol C Tables 4.2.6.8 and 6.1.1.4'
N N 0.0061 0.0033 'International Tables Vol C Tables 4.2.6.8 and 6.1.1.4'
O O 0.0106 0.0060 'International Tables Vol C Tables 4.2.6.8 and 6.1.1.4'
Zn Zn 0.2839 1.4301 'International Tables Vol C Tables 4.2.6.8 and 6.1.1.4'
Br Br -0.2901 2.4595 'International Tables Vol C Tables 4.2.6.8 and 6.1.1.4'

loop_
_geom_angle_atom_site_label_1
_geom_angle_atom_site_label_2
_geom_angle_atom_site_label_3
_geom_angle
_geom_angle_site_symmetry_1
_geom_angle_site_symmetry_3
O3 Zn1 O1 106.09(8) 6_566 .
O3 Zn1 N1 108.25(9) 6_566 .
O1 Zn1 N1 143.89(9) . .
O3 Zn1 O5 92.48(8) 6_566 .
O1 Zn1 O5 95.25(8) . .
N1 Zn1 O5 94.12(9) . .
C7 O1 Zn1 104.75(17) . .
C8 O3 Zn1 132.02(17) . 6_565
Zn1 O5 H1W 109.5 . .
Zn1 O5 H2W 108.4 . .
H1W O5 H2W 108.3 . .
C13 N1 C9 117.4(2) . .
C13 N1 Zn1 118.73(18) . .
C9 N1 Zn1 123.62(18) . .
C2 C1 C6 119.7(2) . .
C2 C1 C7 119.1(2) . .
C6 C1 C7 121.1(2) . .
C3 C2 C1 121.1(2) . .
C3 C2 H2 119.4 . .
C1 C2 H2 119.4 . .
C2 C3 C4 119.6(2) . .
C2 C3 C8 119.7(2) . .
C4 C3 C8 120.7(2) . .
C5 C4 C3 118.8(2) . .
C5 C4 H4 120.6 . .
C3 C4 H4 120.6 . .
C4 C5 C6 122.1(2) . .
C4 C5 Br1 117.8(2) . .
C6 C5 Br1 120.1(2) . .
C5 C6 C1 118.5(2) . .
C5 C6 H6A 120.7 . .
C1 C6 H6A 120.7 . .
O2 C7 O1 121.8(2) . .
O2 C7 C1 120.2(2) . .
O1 C7 C1 118.0(2) . .
O4 C8 O3 125.7(2) . .
O4 C8 C3 119.4(2) . .
O3 C8 C3 114.9(2) . .
N1 C9 C10 122.9(3) . .
N1 C9 H9 118.5 . .
C10 C9 H9 118.5 . .
C9 C10 C11 120.2(3) . .
C9 C10 H10 119.9 . .
C11 C10 H10 119.9 . .
C12 C11 C10 116.2(2) . .
C12 C11 C11 122.3(3) . 5
C10 C11 C11 121.6(3) . 5
C13 C12 C11 120.3(3) . .
C13 C12 H12 119.9 . .
C11 C12 H12 119.9 . .
N1 C13 C12 123.0(2) . .
N1 C13 H13 118.5 . .
C12 C13 H13 118.5 . .
O6 O6 H4W 51.0 2 .
O6 O6 H3W 135.2 2 .
H4W O6 H3W 98.5 . .

loop_
_geom_bond_atom_site_label_1
_geom_bond_atom_site_label_2
_geom_bond_distance
_geom_bond_site_symmetry_2
Zn1 O3 1.9573(18) 6_566
Zn1 O1 1.9787(19) .
Zn1 N1 2.029(2) .
Zn1 O5 2.159(2) .
Br1 C5 1.902(3) .
O1 C7 1.272(3) .
O2 C7 1.247(3) .
O3 C8 1.265(3) .
O3 Zn1 1.9573(18) 6_565
O4 C8 1.253(3) .
O5 H1W 0.8200 .
O5 H2W 0.8501 .
N1 C13 1.337(3) .
N1 C9 1.341(3) .
C1 C2 1.387(4) .
C1 C6 1.393(4) .
C1 C7 1.502(4) .
C2 C3 1.384(4) .
C2 H2 0.9300 .
C3 C4 1.392(4) .
C3 C8 1.501(3) .
C4 C5 1.385(4) .
C4 H4 0.9300 .
C5 C6 1.387(4) .
C6 H6A 0.9300 .
C9 C10 1.375(4) .
C9 H9 0.9300 .
C10 C11 1.397(4) .
C10 H10 0.9300 .
C11 C12 1.393(4) .
C11 C11 1.487(5) 5
C12 C13 1.377(4) .
C12 H12 0.9300 .
C13 H13 0.9300 .
O6 O6 1.419(14) 2
O6 H4W 0.8499 .
O6 H3W 0.8500 .

loop_
_geom_hbond_atom_site_label_D
_geom_hbond_atom_site_label_H
_geom_hbond_atom_site_label_A
_geom_hbond_distance_DH
_geom_hbond_distance_HA
_geom_hbond_distance_DA
_geom_hbond_angle_DHA
_geom_hbond_site_symmetry_A
O6 H3W O5 0.85 2.66 3.174(7) 119.8 4
O5 H2W O2 0.85 1.95 2.781(3) 167.3 7
O5 H1W O4 0.82 2.10 2.794(3) 141.8 6_566

loop_
_geom_torsion_atom_site_label_1
_geom_torsion_atom_site_label_2
_geom_torsion_atom_site_label_3
_geom_torsion_atom_site_label_4
_geom_torsion
_geom_torsion_site_symmetry_1
_geom_torsion_site_symmetry_4
O3 Zn1 O1 C7 171.91(17) 6_566 .
N1 Zn1 O1 C7 -26.6(3) . .
O5 Zn1 O1 C7 77.79(18) . .
O3 Zn1 N1 C13 -4.3(2) 6_566 .
O1 Zn1 N1 C13 -165.53(19) . .
O5 Zn1 N1 C13 89.7(2) . .
O3 Zn1 N1 C9 -178.5(2) 6_566 .
O1 Zn1 N1 C9 20.3(3) . .
O5 Zn1 N1 C9 -84.5(2) . .
C6 C1 C2 C3 -2.3(4) . .
C7 C1 C2 C3 177.3(2) . .
C1 C2 C3 C4 1.6(4) . .
C1 C2 C3 C8 -177.8(2) . .
C2 C3 C4 C5 0.6(4) . .
C8 C3 C4 C5 -180.0(2) . .
C3 C4 C5 C6 -2.2(4) . .
C3 C4 C5 Br1 176.7(2) . .
C4 C5 C6 C1 1.6(4) . .
Br1 C5 C6 C1 -177.3(2) . .
C2 C1 C6 C5 0.7(4) . .
C7 C1 C6 C5 -178.9(2) . .
Zn1 O1 C7 O2 1.8(3) . .
Zn1 O1 C7 C1 -179.47(19) . .
C2 C1 C7 O2 6.4(4) . .
C6 C1 C7 O2 -174.1(3) . .
C2 C1 C7 O1 -172.4(2) . .
C6 C1 C7 O1 7.2(4) . .
Zn1 O3 C8 O4 10.8(4) 6_565 .
Zn1 O3 C8 C3 -171.25(17) 6_565 .
C2 C3 C8 O4 150.0(3) . .
C4 C3 C8 O4 -29.5(4) . .
C2 C3 C8 O3 -28.1(4) . .
C4 C3 C8 O3 152.5(2) . .
C13 N1 C9 C10 -0.5(4) . .
Zn1 N1 C9 C10 173.7(2) . .
N1 C9 C10 C11 -0.5(5) . .
C9 C10 C11 C12 1.0(4) . .
C9 C10 C11 C11 -178.3(3) . 5
C10 C11 C12 C13 -0.5(4) . .
C11 C11 C12 C13 178.8(3) 5 .
C9 N1 C13 C12 1.1(4) . .
Zn1 N1 C13 C12 -173.5(2) . .
C11 C12 C13 N1 -0.5(5) . .
